data_7248009
loop_
_publ_author_name
'Liu, Ya-Zhou'
'Chen, Yu'
'Wang, Amu'
'Shen, Zhongke'
'Zhou, Xueting'
'Zhang, Jichao'
'Jian, Yinxiang'
'Ma, Xiaofeng'

_publ_section_title
;
 An electron-donor--acceptor complex between two intermediates enables a
 N--N bond cleavage cascade process to access 2,3-difunctionalized
 pyridines
;
_journal_issue 4
_journal_name_full 'Green Chemistry'
_journal_page_first 2280
_journal_page_last 2289
_journal_paper_doi 10.1039/D3GC04425D
_journal_volume 26
_journal_year 2024
_chemical_formula_moiety 'C24 H23 Cl N2 O5 S'
_chemical_formula_sum 'C24 H23 Cl N2 O5 S'
_chemical_formula_weight 486.95
_space_group_crystal_system monoclinic
_space_group_IT_number 15
_space_group_name_Hall '-C 2yc'
_space_group_name_H-M_alt 'C 1 2/c 1'
_atom_sites_solution_hydrogens geom
_atom_sites_solution_primary dual
_audit_creation_date 2022-10-23
_audit_creation_method
;
Olex2 1.2
(compiled 2018.05.29 svn.r3508 for OlexSys, GUI svn.r5506)
;
_audit_update_record
;
2022-11-27 deposited with the CCDC.	2024-01-10 downloaded from the CCDC.
;
_cell_angle_alpha 90
_cell_angle_beta 108.353(10)
_cell_angle_gamma 90
_cell_formula_units_Z 8
_cell_length_a 21.5028(18)
_cell_length_b 9.2793(6)
_cell_length_c 24.775(2)
_cell_measurement_reflns_used 2010
_cell_measurement_temperature 293(2)
_cell_measurement_theta_max 24.6660
_cell_measurement_theta_min 3.5850
_cell_volume 4691.9(7)
_computing_cell_refinement 'CrysAlisPro 1.171.40.67a (Rigaku OD, 2019)'
_computing_data_collection 'CrysAlisPro 1.171.40.67a (Rigaku OD, 2019)'
_computing_data_reduction 'CrysAlisPro 1.171.40.67a (Rigaku OD, 2019)'
_computing_molecular_graphics 'Olex2 (Dolomanov et al., 2009)'
_computing_publication_material 'Olex2 (Dolomanov et al., 2009)'
_computing_structure_refinement 'ShelXL (Sheldrick, 2015)'
_computing_structure_solution 'ShelXT (Sheldrick, 2015)'
_diffrn_ambient_temperature 293.15
_diffrn_detector 'CCD plate'
_diffrn_detector_area_resol_mean 16.0874
_diffrn_detector_type Eos
_diffrn_measured_fraction_theta_full 0.998
_diffrn_measured_fraction_theta_max 0.998
_diffrn_measurement_details
;
List of Runs (angles in degrees, time in seconds):

  # Type    Start    End  Width  t~exp~   \w     \q     \k     \f   Frames
#--------------------------------------------------------------------------
  1  \w    -83.00   1.00   0.60   75.00    --  -15.48 -57.00 -30.00  140
  2  \w    -24.00  12.60   0.60   75.00    --  -15.48 -99.00-120.00   61
  3  \w    -85.00  -3.40   0.60   75.00    --  -15.48 -38.00-120.00  136
  4  \w    -83.00 -57.80   0.60   75.00    --  -15.48 -19.00  30.00   42
;
_diffrn_measurement_device 'four-circle diffractometer'
_diffrn_measurement_device_type 'Xcalibur, Eos'
_diffrn_measurement_method '\w scans'
_diffrn_orient_matrix_type 'CrysAlisPro convention (1999,Acta A55,543-557)'
_diffrn_orient_matrix_UB_11 -0.0011481000
_diffrn_orient_matrix_UB_12 0.0064638000
_diffrn_orient_matrix_UB_13 0.0282054000
_diffrn_orient_matrix_UB_21 -0.0346676000
_diffrn_orient_matrix_UB_22 0.0047344000
_diffrn_orient_matrix_UB_23 -0.0105286000
_diffrn_orient_matrix_UB_31 -0.0022526000
_diffrn_orient_matrix_UB_32 -0.0759860000
_diffrn_orient_matrix_UB_33 0.0017556000
_diffrn_radiation_monochromator graphite
_diffrn_radiation_probe x-ray
_diffrn_radiation_type MoK\a
_diffrn_radiation_wavelength 0.71073
_diffrn_reflns_av_R_equivalents 0.0454
_diffrn_reflns_av_unetI/netI 0.0672
_diffrn_reflns_Laue_measured_fraction_full 0.998
_diffrn_reflns_Laue_measured_fraction_max 0.998
_diffrn_reflns_limit_h_max 26
_diffrn_reflns_limit_h_min -26
_diffrn_reflns_limit_k_max 11
_diffrn_reflns_limit_k_min -7
_diffrn_reflns_limit_l_max 18
_diffrn_reflns_limit_l_min -30
_diffrn_reflns_number 10760
_diffrn_reflns_point_group_measured_fraction_full 0.998
_diffrn_reflns_point_group_measured_fraction_max 0.998
_diffrn_reflns_theta_full 25.242
_diffrn_reflns_theta_max 26.370
_diffrn_reflns_theta_min 3.027
_diffrn_source 'fine-focus sealed X-ray tube'
_diffrn_source_type 'Enhance (Mo) X-ray Source'
_exptl_absorpt_coefficient_mu 0.290
_exptl_absorpt_correction_T_max 1.00000
_exptl_absorpt_correction_T_min 0.69625
_exptl_absorpt_correction_type multi-scan
_exptl_absorpt_process_details
;
CrysAlisPro 1.171.40.67a (Rigaku Oxford Diffraction, 2019)
Empirical absorption correction using spherical harmonics,
 implemented in SCALE3 ABSPACK scaling algorithm.
;
_exptl_crystal_density_diffrn 1.379
_exptl_crystal_description block
_exptl_crystal_F_000 2032
_exptl_crystal_size_max 0.35
_exptl_crystal_size_mid 0.3
_exptl_crystal_size_min 0.25
_refine_diff_density_max 0.691
_refine_diff_density_min -0.311
_refine_diff_density_rms 0.073
_refine_ls_extinction_method none
_refine_ls_goodness_of_fit_ref 1.050
_refine_ls_hydrogen_treatment constr
_refine_ls_matrix_type full
_refine_ls_number_parameters 301
_refine_ls_number_reflns 4793
_refine_ls_number_restraints 0
_refine_ls_restrained_S_all 1.050
_refine_ls_R_factor_all 0.1341
_refine_ls_R_factor_gt 0.0881
_refine_ls_shift/su_max 0.001
_refine_ls_shift/su_mean 0.000
_refine_ls_structure_factor_coef Fsqd
_refine_ls_weighting_details 'w=1/[\s^2^(Fo^2^)+(0.0884P)^2^+21.3276P] where P=(Fo^2^+2Fc^2^)/3'
_refine_ls_weighting_scheme calc
_refine_ls_wR_factor_gt 0.2256
_refine_ls_wR_factor_ref 0.2551
_reflns_Friedel_coverage 0.000
_reflns_number_gt 2939
_reflns_number_total 4793
_reflns_threshold_expression 'I > 2\s(I)'
_cod_data_source_file d3gc04425d2.cif
_cod_data_source_block 1
_cod_depositor_comments 'Adding full bibliography for 7248007--7248009.cif.'
_cod_database_code 7248009
_shelx_shelxl_version_number 2018/3
_chemical_oxdiff_formula c12h12n2o3
_shelx_space_group_comment
;
The symmetry employed for this shelxl refinement is uniquely defined
by the following loop, which should always be used as a source of
symmetry information in preference to the above space-group names.
They are only intended as comments.
;
_shelx_estimated_absorpt_t_max 0.931
_shelx_estimated_absorpt_t_min 0.905
_reflns_odcompleteness_completeness 99.75
_reflns_odcompleteness_iscentric 1
_reflns_odcompleteness_theta 26.32
_olex2_refinement_description
;
1. Fixed Uiso
 At 1.2 times of:
  All C(H) groups, All C(H,H) groups
 At 1.5 times of:
  All C(H,H,H) groups
2.a Secondary CH2 refined with riding coordinates:
 C5(H5A,H5B), C8(H8A,H8B)
2.b Aromatic/amide H refined with riding coordinates:
 C3(H3), C11(H11), C12(H12), C14(H14), C15(H15), C20(H20), C21(H21), C22(H22),
 C23(H23), C24(H24)
2.c Idealised Me refined as rotating group:
 C9(H9A,H9B,H9C), C16(H16A,H16B,H16C), C17(H17A,H17B,H17C)
;
_olex2_submission_special_instructions 'No special instructions were received'
_oxdiff_exptl_absorpt_empirical_details
;
Empirical correction (ABSPACK) includes:
- Absorption correction using spherical harmonics
- Frame scaling
;
_oxdiff_exptl_absorpt_empirical_full_max 1.302
_oxdiff_exptl_absorpt_empirical_full_min 0.644

loop_
_space_group_symop_operation_xyz
'x, y, z'
'-x, y, -z+1/2'
'x+1/2, y+1/2, z'
'-x+1/2, y+1/2, -z+1/2'
'-x, -y, -z'
'x, -y, z-1/2'
'-x+1/2, -y+1/2, -z'
'x+1/2, -y+1/2, z-1/2'

loop_
_atom_site_label
_atom_site_type_symbol
_atom_site_fract_x
_atom_site_fract_y
_atom_site_fract_z
_atom_site_U_iso_or_equiv
_atom_site_adp_type
_atom_site_occupancy
_atom_site_site_symmetry_order
_atom_site_calc_flag
_atom_site_refinement_flags_posn
_atom_site_refinement_flags_adp
_atom_site_refinement_flags_occupancy
_atom_site_disorder_assembly
_atom_site_disorder_group
Cl1 Cl 0.46111(8) 0.76282(19) 0.38599(7) 0.0732(5) Uani 1 1 d . . . . .
S1 S 0.69759(7) 0.54679(15) 0.26040(6) 0.0504(4) Uani 1 1 d . . . . .
O1 O 0.49476(18) 0.4802(4) 0.35592(16) 0.0600(10) Uani 1 1 d . . . . .
N1 N 0.54752(19) 0.8385(5) 0.33783(18) 0.0480(10) Uani 1 1 d . . . . .
C1 C 0.5173(2) 0.7262(6) 0.3509(2) 0.0481(12) Uani 1 1 d . . . . .
O2 O 0.6570(2) 0.4236(4) 0.24151(17) 0.0656(11) Uani 1 1 d . . . . .
N2 N 0.6494(2) 0.6794(4) 0.26500(17) 0.0460(10) Uani 1 1 d . . . . .
C2 C 0.5282(2) 0.5818(5) 0.3381(2) 0.0459(12) Uani 1 1 d . . . . .
O3 O 0.7356(2) 0.6027(4) 0.22714(16) 0.0654(11) Uani 1 1 d . . . . .
C3 C 0.5727(2) 0.5551(5) 0.3090(2) 0.0470(12) Uani 1 1 d . . . . .
H3 H 0.581286 0.462100 0.299256 0.056 Uiso 1 1 calc R . . . .
O4 O 0.6738(2) 1.0928(4) 0.37004(17) 0.0658(11) Uani 1 1 d . . . . .
C4 C 0.6038(2) 0.6740(5) 0.29520(18) 0.0407(11) Uani 1 1 d . . . . .
O5 O 0.72934(18) 0.8886(4) 0.37021(16) 0.0642(11) Uani 1 1 d . . . . .
C5 C 0.6667(2) 0.8321(5) 0.2589(2) 0.0449(12) Uani 1 1 d . . . . .
H5A H 0.651715 0.860705 0.219203 0.054 Uiso 1 1 calc R . . . .
H5B H 0.713788 0.845651 0.273611 0.054 Uiso 1 1 calc R . . . .
C6 C 0.6318(2) 0.9220(5) 0.2936(2) 0.0439(11) Uani 1 1 d . . . . .
C7 C 0.5907(2) 0.8100(5) 0.3105(2) 0.0409(11) Uani 1 1 d . . . . .
C8 C 0.5111(4) 0.3286(7) 0.3479(3) 0.086(2) Uani 1 1 d . . . . .
H8A H 0.496615 0.304908 0.307696 0.103 Uiso 1 1 calc R . . . .
H8B H 0.558105 0.314498 0.362591 0.103 Uiso 1 1 calc R . . . .
C9 C 0.4789(5) 0.2368(9) 0.3775(4) 0.107(3) Uani 1 1 d . . . . .
H9A H 0.491553 0.264412 0.416859 0.160 Uiso 1 1 calc GR . . . .
H9B H 0.491424 0.138538 0.374619 0.160 Uiso 1 1 calc GR . . . .
H9C H 0.432312 0.246212 0.360972 0.160 Uiso 1 1 calc GR . . . .
C10 C 0.7499(3) 0.5111(5) 0.3297(2) 0.0474(12) Uani 1 1 d . . . . .
C11 C 0.7388(3) 0.3923(7) 0.3583(3) 0.0663(16) Uani 1 1 d . . . . .
H11 H 0.703889 0.331011 0.341475 0.080 Uiso 1 1 calc R . . . .
C12 C 0.7799(4) 0.3655(8) 0.4117(3) 0.081(2) Uani 1 1 d . . . . .
H12 H 0.772501 0.284794 0.431054 0.098 Uiso 1 1 calc R . . . .
C13 C 0.8319(3) 0.4542(8) 0.4378(3) 0.0729(18) Uani 1 1 d . . . . .
C14 C 0.8419(3) 0.5734(7) 0.4085(3) 0.0736(18) Uani 1 1 d . . . . .
H14 H 0.876655 0.635122 0.425550 0.088 Uiso 1 1 calc R . . . .
C15 C 0.8009(3) 0.6029(6) 0.3540(3) 0.0627(15) Uani 1 1 d . . . . .
H15 H 0.808004 0.683349 0.334341 0.075 Uiso 1 1 calc R . . . .
C16 C 0.8786(4) 0.4234(10) 0.4974(3) 0.120(3) Uani 1 1 d . . . . .
H16A H 0.911457 0.355873 0.494924 0.180 Uiso 1 1 calc GR . . . .
H16B H 0.854483 0.383648 0.520498 0.180 Uiso 1 1 calc GR . . . .
H16C H 0.899341 0.511473 0.514148 0.180 Uiso 1 1 calc GR . . . .
C17 C 0.5920(3) 1.0452(6) 0.2590(2) 0.0542(13) Uani 1 1 d . . . . .
H17A H 0.562261 1.008031 0.224244 0.081 Uiso 1 1 calc GR . . . .
H17B H 0.620960 1.113653 0.250320 0.081 Uiso 1 1 calc GR . . . .
H17C H 0.567589 1.091709 0.280494 0.081 Uiso 1 1 calc GR . . . .
C18 C 0.6795(2) 0.9822(6) 0.3481(2) 0.0453(12) Uani 1 1 d . . . . .
C19 C 0.7804(3) 0.9278(6) 0.4193(2) 0.0575(14) Uani 1 1 d . . . . .
C20 C 0.7741(4) 0.9113(9) 0.4717(3) 0.089(2) Uani 1 1 d . . . . .
H20 H 0.734270 0.883202 0.475729 0.106 Uiso 1 1 calc R . . . .
C21 C 0.8280(4) 0.9373(11) 0.5191(3) 0.114(3) Uani 1 1 d . . . . .
H21 H 0.824126 0.927707 0.555289 0.137 Uiso 1 1 calc R . . . .
C22 C 0.8862(4) 0.9764(9) 0.5133(3) 0.093(2) Uani 1 1 d . . . . .
H22 H 0.922502 0.991023 0.545256 0.112 Uiso 1 1 calc R . . . .
C23 C 0.8913(3) 0.9939(8) 0.4606(3) 0.079(2) Uani 1 1 d . . . . .
H23 H 0.931024 1.021904 0.456473 0.095 Uiso 1 1 calc R . . . .
C24 C 0.8381(3) 0.9707(7) 0.4132(2) 0.0702(17) Uani 1 1 d . . . . .
H24 H 0.841632 0.984274 0.377076 0.084 Uiso 1 1 calc R . . . .

loop_
_atom_site_aniso_label
_atom_site_aniso_U_11
_atom_site_aniso_U_22
_atom_site_aniso_U_33
_atom_site_aniso_U_23
_atom_site_aniso_U_13
_atom_site_aniso_U_12
Cl1 0.0712(10) 0.0826(11) 0.0828(11) 0.0088(9) 0.0487(9) 0.0023(8)
S1 0.0600(8) 0.0525(8) 0.0415(7) -0.0056(6) 0.0202(6) 0.0047(6)
O1 0.070(3) 0.060(2) 0.053(2) 0.0015(19) 0.0257(19) -0.020(2)
N1 0.041(2) 0.052(2) 0.054(3) 0.005(2) 0.019(2) 0.0024(19)
C1 0.039(3) 0.062(3) 0.045(3) 0.007(2) 0.015(2) 0.000(2)
O2 0.076(3) 0.057(2) 0.061(3) -0.018(2) 0.018(2) -0.001(2)
N2 0.052(2) 0.044(2) 0.045(2) 0.0027(19) 0.0202(19) 0.0011(19)
C2 0.046(3) 0.051(3) 0.036(2) 0.004(2) 0.004(2) -0.010(2)
O3 0.078(3) 0.075(3) 0.058(2) 0.004(2) 0.042(2) 0.009(2)
C3 0.052(3) 0.045(3) 0.040(3) -0.002(2) 0.009(2) -0.008(2)
O4 0.070(3) 0.057(2) 0.066(3) -0.017(2) 0.016(2) 0.003(2)
C4 0.037(2) 0.052(3) 0.029(2) 0.004(2) 0.0045(19) -0.005(2)
O5 0.057(2) 0.060(2) 0.057(2) -0.0078(19) -0.0089(18) 0.0048(19)
C5 0.047(3) 0.050(3) 0.041(3) 0.003(2) 0.018(2) -0.001(2)
C6 0.040(3) 0.045(3) 0.047(3) 0.004(2) 0.014(2) -0.005(2)
C7 0.037(2) 0.042(3) 0.040(3) 0.004(2) 0.008(2) 0.000(2)
C8 0.126(6) 0.066(4) 0.083(5) -0.020(4) 0.056(5) -0.042(4)
C9 0.140(7) 0.085(5) 0.108(7) 0.007(5) 0.059(6) -0.029(5)
C10 0.057(3) 0.046(3) 0.045(3) -0.004(2) 0.024(2) 0.007(2)
C11 0.073(4) 0.059(4) 0.066(4) 0.004(3) 0.021(3) -0.003(3)
C12 0.098(5) 0.075(4) 0.070(4) 0.024(4) 0.025(4) 0.012(4)
C13 0.077(4) 0.080(4) 0.056(4) 0.003(3) 0.013(3) 0.018(4)
C14 0.066(4) 0.070(4) 0.074(4) -0.003(4) 0.007(3) 0.000(3)
C15 0.067(4) 0.052(3) 0.063(4) 0.002(3) 0.011(3) 0.000(3)
C16 0.127(7) 0.138(8) 0.072(5) 0.014(5) -0.001(5) 0.041(6)
C17 0.050(3) 0.051(3) 0.060(3) 0.015(3) 0.016(3) 0.005(2)
C18 0.043(3) 0.048(3) 0.045(3) 0.006(2) 0.015(2) -0.001(2)
C19 0.060(3) 0.065(4) 0.039(3) -0.007(3) 0.004(2) 0.003(3)
C20 0.080(5) 0.128(6) 0.055(4) -0.001(4) 0.017(3) 0.006(4)
C21 0.109(6) 0.196(10) 0.037(4) -0.003(5) 0.023(4) -0.024(7)
C22 0.084(5) 0.129(7) 0.047(4) -0.005(4) -0.008(3) -0.021(5)
C23 0.066(4) 0.091(5) 0.069(4) 0.012(4) 0.005(3) -0.020(4)
C24 0.071(4) 0.090(5) 0.043(3) 0.009(3) 0.009(3) -0.012(3)

loop_
_atom_type_symbol
_atom_type_description
_atom_type_scat_dispersion_real
_atom_type_scat_dispersion_imag
_atom_type_scat_source
C C 0.0033 0.0016 'International Tables Vol C Tables 4.2.6.8 and 6.1.1.4'
H H 0.0000 0.0000 'International Tables Vol C Tables 4.2.6.8 and 6.1.1.4'
Cl Cl 0.1484 0.1585 'International Tables Vol C Tables 4.2.6.8 and 6.1.1.4'
N N 0.0061 0.0033 'International Tables Vol C Tables 4.2.6.8 and 6.1.1.4'
O O 0.0106 0.0060 'International Tables Vol C Tables 4.2.6.8 and 6.1.1.4'
S S 0.1246 0.1234 'International Tables Vol C Tables 4.2.6.8 and 6.1.1.4'

loop_
_geom_angle_atom_site_label_1
_geom_angle_atom_site_label_2
_geom_angle_atom_site_label_3
_geom_angle
_geom_angle_site_symmetry_1
_geom_angle_site_symmetry_3
_geom_angle_publ_flag
O2 S1 N2 106.9(2) . . ?
O2 S1 O3 120.3(2) . . ?
O2 S1 C10 107.8(2) . . ?
N2 S1 C10 107.3(2) . . ?
O3 S1 N2 104.9(2) . . ?
O3 S1 C10 109.0(2) . . ?
C2 O1 C8 116.8(4) . . ?
C1 N1 C7 116.3(4) . . ?
N1 C1 Cl1 116.4(4) . . ?
N1 C1 C2 124.3(5) . . ?
C2 C1 Cl1 119.4(4) . . ?
C4 N2 S1 124.9(3) . . ?
C4 N2 C5 109.1(4) . . ?
C5 N2 S1 121.7(3) . . ?
O1 C2 C1 116.7(5) . . ?
O1 C2 C3 125.0(5) . . ?
C3 C2 C1 118.4(5) . . ?
C2 C3 H3 121.6 . . ?
C4 C3 C2 116.7(5) . . ?
C4 C3 H3 121.6 . . ?
C3 C4 N2 128.9(5) . . ?
C7 C4 N2 110.6(4) . . ?
C7 C4 C3 120.5(5) . . ?
C18 O5 C19 119.2(4) . . ?
N2 C5 H5A 110.5 . . ?
N2 C5 H5B 110.5 . . ?
N2 C5 C6 106.0(4) . . ?
H5A C5 H5B 108.7 . . ?
C6 C5 H5A 110.5 . . ?
C6 C5 H5B 110.5 . . ?
C7 C6 C5 102.2(4) . . ?
C7 C6 C17 113.5(4) . . ?
C7 C6 C18 107.3(4) . . ?
C17 C6 C5 112.0(4) . . ?
C18 C6 C5 112.5(4) . . ?
C18 C6 C17 109.1(4) . . ?
N1 C7 C4 123.8(4) . . ?
N1 C7 C6 124.5(4) . . ?
C4 C7 C6 111.7(4) . . ?
O1 C8 H8A 109.9 . . ?
O1 C8 H8B 109.9 . . ?
H8A C8 H8B 108.3 . . ?
C9 C8 O1 108.8(6) . . ?
C9 C8 H8A 109.9 . . ?
C9 C8 H8B 109.9 . . ?
C8 C9 H9A 109.5 . . ?
C8 C9 H9B 109.5 . . ?
C8 C9 H9C 109.5 . . ?
H9A C9 H9B 109.5 . . ?
H9A C9 H9C 109.5 . . ?
H9B C9 H9C 109.5 . . ?
C11 C10 S1 119.6(4) . . ?
C11 C10 C15 121.2(5) . . ?
C15 C10 S1 119.2(4) . . ?
C10 C11 H11 120.5 . . ?
C12 C11 C10 118.9(6) . . ?
C12 C11 H11 120.5 . . ?
C11 C12 H12 119.0 . . ?
C11 C12 C13 122.0(6) . . ?
C13 C12 H12 119.0 . . ?
C12 C13 C14 118.2(6) . . ?
C12 C13 C16 122.2(7) . . ?
C14 C13 C16 119.6(7) . . ?
C13 C14 H14 119.5 . . ?
C13 C14 C15 120.9(6) . . ?
C15 C14 H14 119.5 . . ?
C10 C15 C14 118.7(6) . . ?
C10 C15 H15 120.6 . . ?
C14 C15 H15 120.6 . . ?
C13 C16 H16A 109.5 . . ?
C13 C16 H16B 109.5 . . ?
C13 C16 H16C 109.5 . . ?
H16A C16 H16B 109.5 . . ?
H16A C16 H16C 109.5 . . ?
H16B C16 H16C 109.5 . . ?
C6 C17 H17A 109.5 . . ?
C6 C17 H17B 109.5 . . ?
C6 C17 H17C 109.5 . . ?
H17A C17 H17B 109.5 . . ?
H17A C17 H17C 109.5 . . ?
H17B C17 H17C 109.5 . . ?
O4 C18 O5 123.6(5) . . ?
O4 C18 C6 125.9(5) . . ?
O5 C18 C6 110.4(4) . . ?
C20 C19 O5 120.8(6) . . ?
C20 C19 C24 120.8(6) . . ?
C24 C19 O5 118.1(5) . . ?
C19 C20 H20 120.6 . . ?
C19 C20 C21 118.8(7) . . ?
C21 C20 H20 120.6 . . ?
C20 C21 H21 119.7 . . ?
C22 C21 C20 120.7(7) . . ?
C22 C21 H21 119.7 . . ?
C21 C22 H22 120.3 . . ?
C23 C22 C21 119.5(6) . . ?
C23 C22 H22 120.3 . . ?
C22 C23 H23 119.7 . . ?
C22 C23 C24 120.6(7) . . ?
C24 C23 H23 119.7 . . ?
C19 C24 C23 119.6(6) . . ?
C19 C24 H24 120.2 . . ?
C23 C24 H24 120.2 . . ?

loop_
_geom_bond_atom_site_label_1
_geom_bond_atom_site_label_2
_geom_bond_distance
_geom_bond_site_symmetry_2
_geom_bond_publ_flag
Cl1 C1 1.729(5) . ?
S1 O2 1.425(4) . ?
S1 N2 1.635(4) . ?
S1 O3 1.428(4) . ?
S1 C10 1.763(5) . ?
O1 C2 1.342(6) . ?
O1 C8 1.478(7) . ?
N1 C1 1.321(6) . ?
N1 C7 1.338(6) . ?
C1 C2 1.414(7) . ?
N2 C4 1.410(6) . ?
N2 C5 1.485(6) . ?
C2 C3 1.391(7) . ?
C3 H3 0.9300 . ?
C3 C4 1.387(7) . ?
O4 C18 1.186(6) . ?
C4 C7 1.371(7) . ?
O5 C18 1.355(6) . ?
O5 C19 1.406(6) . ?
C5 H5A 0.9700 . ?
C5 H5B 0.9700 . ?
C5 C6 1.551(7) . ?
C6 C7 1.506(6) . ?
C6 C17 1.522(7) . ?
C6 C18 1.520(7) . ?
C8 H8A 0.9700 . ?
C8 H8B 0.9700 . ?
C8 C9 1.436(9) . ?
C9 H9A 0.9600 . ?
C9 H9B 0.9600 . ?
C9 H9C 0.9600 . ?
C10 C11 1.369(8) . ?
C10 C15 1.370(8) . ?
C11 H11 0.9300 . ?
C11 C12 1.362(9) . ?
C12 H12 0.9300 . ?
C12 C13 1.375(10) . ?
C13 C14 1.376(9) . ?
C13 C16 1.528(9) . ?
C14 H14 0.9300 . ?
C14 C15 1.388(8) . ?
C15 H15 0.9300 . ?
C16 H16A 0.9600 . ?
C16 H16B 0.9600 . ?
C16 H16C 0.9600 . ?
C17 H17A 0.9600 . ?
C17 H17B 0.9600 . ?
C17 H17C 0.9600 . ?
C19 C20 1.354(9) . ?
C19 C24 1.356(8) . ?
C20 H20 0.9300 . ?
C20 C21 1.388(10) . ?
C21 H21 0.9300 . ?
C21 C22 1.354(10) . ?
C22 H22 0.9300 . ?
C22 C23 1.353(9) . ?
C23 H23 0.9300 . ?
C23 C24 1.374(8) . ?
C24 H24 0.9300 . ?

loop_
_geom_torsion_atom_site_label_1
_geom_torsion_atom_site_label_2
_geom_torsion_atom_site_label_3
_geom_torsion_atom_site_label_4
_geom_torsion
_geom_torsion_site_symmetry_1
_geom_torsion_site_symmetry_2
_geom_torsion_site_symmetry_3
_geom_torsion_site_symmetry_4
_geom_torsion_publ_flag
Cl1 C1 C2 O1 -2.0(6) . . . . ?
Cl1 C1 C2 C3 178.9(4) . . . . ?
S1 N2 C4 C3 -25.4(7) . . . . ?
S1 N2 C4 C7 155.7(4) . . . . ?
S1 N2 C5 C6 -152.6(3) . . . . ?
S1 C10 C11 C12 179.5(5) . . . . ?
S1 C10 C15 C14 -179.8(5) . . . . ?
O1 C2 C3 C4 -178.5(4) . . . . ?
N1 C1 C2 O1 178.1(4) . . . . ?
N1 C1 C2 C3 -1.1(8) . . . . ?
C1 N1 C7 C4 1.0(7) . . . . ?
C1 N1 C7 C6 -177.8(4) . . . . ?
C1 C2 C3 C4 0.6(7) . . . . ?
O2 S1 N2 C4 52.6(4) . . . . ?
O2 S1 N2 C5 -153.2(4) . . . . ?
O2 S1 C10 C11 -10.4(5) . . . . ?
O2 S1 C10 C15 169.4(4) . . . . ?
N2 S1 C10 C11 104.4(5) . . . . ?
N2 S1 C10 C15 -75.7(5) . . . . ?
N2 C4 C7 N1 177.6(4) . . . . ?
N2 C4 C7 C6 -3.5(5) . . . . ?
N2 C5 C6 C7 -6.7(5) . . . . ?
N2 C5 C6 C17 -128.7(4) . . . . ?
N2 C5 C6 C18 108.0(4) . . . . ?
C2 O1 C8 C9 170.6(6) . . . . ?
C2 C3 C4 N2 -178.3(4) . . . . ?
C2 C3 C4 C7 0.6(7) . . . . ?
O3 S1 N2 C4 -178.7(4) . . . . ?
O3 S1 N2 C5 -24.5(4) . . . . ?
O3 S1 C10 C11 -142.6(4) . . . . ?
O3 S1 C10 C15 37.3(5) . . . . ?
C3 C4 C7 N1 -1.5(7) . . . . ?
C3 C4 C7 C6 177.5(4) . . . . ?
C4 N2 C5 C6 5.2(5) . . . . ?
O5 C19 C20 C21 173.4(7) . . . . ?
O5 C19 C24 C23 -172.6(6) . . . . ?
C5 N2 C4 C3 177.7(5) . . . . ?
C5 N2 C4 C7 -1.3(5) . . . . ?
C5 C6 C7 N1 -174.7(4) . . . . ?
C5 C6 C7 C4 6.4(5) . . . . ?
C5 C6 C18 O4 147.8(5) . . . . ?
C5 C6 C18 O5 -34.5(5) . . . . ?
C7 N1 C1 Cl1 -179.7(3) . . . . ?
C7 N1 C1 C2 0.3(7) . . . . ?
C7 C6 C18 O4 -100.5(6) . . . . ?
C7 C6 C18 O5 77.1(5) . . . . ?
C8 O1 C2 C1 -173.9(5) . . . . ?
C8 O1 C2 C3 5.2(7) . . . . ?
C10 S1 N2 C4 -62.9(4) . . . . ?
C10 S1 N2 C5 91.4(4) . . . . ?
C10 C11 C12 C13 0.1(10) . . . . ?
C11 C10 C15 C14 0.1(9) . . . . ?
C11 C12 C13 C14 0.2(11) . . . . ?
C11 C12 C13 C16 -179.2(7) . . . . ?
C12 C13 C14 C15 -0.5(10) . . . . ?
C13 C14 C15 C10 0.3(10) . . . . ?
C15 C10 C11 C12 -0.3(9) . . . . ?
C16 C13 C14 C15 179.0(6) . . . . ?
C17 C6 C7 N1 -53.8(6) . . . . ?
C17 C6 C7 C4 127.3(5) . . . . ?
C17 C6 C18 O4 22.9(7) . . . . ?
C17 C6 C18 O5 -159.5(4) . . . . ?
C18 O5 C19 C20 82.6(7) . . . . ?
C18 O5 C19 C24 -103.0(6) . . . . ?
C18 C6 C7 N1 66.8(6) . . . . ?
C18 C6 C7 C4 -112.1(4) . . . . ?
C19 O5 C18 O4 -5.3(8) . . . . ?
C19 O5 C18 C6 176.9(4) . . . . ?
C19 C20 C21 C22 -0.9(14) . . . . ?
C20 C19 C24 C23 1.8(11) . . . . ?
C20 C21 C22 C23 1.7(15) . . . . ?
C21 C22 C23 C24 -0.8(13) . . . . ?
C22 C23 C24 C19 -1.0(11) . . . . ?
C24 C19 C20 C21 -0.9(11) . . . . ?
